data_4114243
loop_
_publ_author_name
'Xile Hu'
'Ingrid Castro-Rodriguez'
'Karsten Meyer'

_publ_contact_author
;
        Karsten Meyer
        University of California, San Diego
        Department of Chemistry & Biochemistry
        9500 Gilman Dr. MC 0358
        La Jolla CA, 92093-0358
        United States of America
;
_publ_contact_author_email kmeyer@ucsd.edu
_publ_contact_author_fax '1 858 534 5383'
_publ_contact_author_phone '1 858 822 4247'
_publ_section_title
;
 Copper Complexes of Nitrogen-Anchored Tripodal N-Heterocyclic Carbene
 Ligands
;
_journal_name_full 'Journal of the American Chemical Society'
_journal_page_first 12237
_journal_page_last 12245
_journal_paper_doi 10.1021/ja036880+
_journal_volume 125
_journal_year 2003
_chemical_formula_sum 'C41 H61.5 Cu3 F18 N16.5 P3'
_chemical_formula_weight 1411.10
_chemical_name_systematic
; 
 ? 
;
_space_group_IT_number 2
_symmetry_cell_setting triclinic
_symmetry_space_group_name_Hall '-P 1'
_symmetry_space_group_name_H-M 'P -1'
_atom_sites_solution_hydrogens geom
_atom_sites_solution_primary direct
_atom_sites_solution_secondary difmap
_audit_creation_method SHELXL-97
_cell_angle_alpha 89.234(3)
_cell_angle_beta 78.523(3)
_cell_angle_gamma 71.615(2)
_cell_formula_units_Z 2
_cell_length_a 11.6256(18)
_cell_length_b 12.2828(19)
_cell_length_c 21.027(3)
_cell_measurement_temperature 100(2)
_cell_volume 2788.4(7)
_computing_structure_refinement 'SHELXL-97 (Sheldrick, 1997)'
_computing_structure_solution 'SHELXS-97 (Sheldrick, 1990)'
_diffrn_ambient_temperature 100(2)
_diffrn_measured_fraction_theta_full 0.975
_diffrn_measured_fraction_theta_max 0.975
_diffrn_radiation_monochromator graphite
_diffrn_radiation_source 'fine-focus sealed tube'
_diffrn_radiation_type MoK\a
_diffrn_radiation_wavelength 0.71073
_diffrn_reflns_av_R_equivalents 0.0374
_diffrn_reflns_av_sigmaI/netI 0.0767
_diffrn_reflns_limit_h_max 14
_diffrn_reflns_limit_h_min -15
_diffrn_reflns_limit_k_max 15
_diffrn_reflns_limit_k_min -15
_diffrn_reflns_limit_l_max 27
_diffrn_reflns_limit_l_min -27
_diffrn_reflns_number 24440
_diffrn_reflns_theta_full 27.51
_diffrn_reflns_theta_max 27.51
_diffrn_reflns_theta_min 1.75
_exptl_absorpt_coefficient_mu 1.329
_exptl_absorpt_correction_T_max 1.000000
_exptl_absorpt_correction_T_min 0.556710
_exptl_absorpt_correction_type 'Spherical Harmonic Functions;"Blessing Acta Cryst.", A51 (1995) p.33-38'
_exptl_crystal_colour colorless
_exptl_crystal_density_diffrn 1.681
_exptl_crystal_description 'rectangular plates'
_exptl_crystal_F_000 1434
_exptl_crystal_size_max 0.17
_exptl_crystal_size_mid 0.13
_exptl_crystal_size_min 0.05
_refine_diff_density_max 1.442
_refine_diff_density_min -1.274
_refine_diff_density_rms 0.113
_refine_ls_extinction_method none
_refine_ls_goodness_of_fit_ref 1.069
_refine_ls_hydrogen_treatment mixed
_refine_ls_matrix_type full
_refine_ls_number_parameters 729
_refine_ls_number_reflns 12496
_refine_ls_number_restraints 0
_refine_ls_restrained_S_all 1.069
_refine_ls_R_factor_all 0.0853
_refine_ls_R_factor_gt 0.0597
_refine_ls_shift/su_max 0.165
_refine_ls_shift/su_mean 0.003
_refine_ls_structure_factor_coef Fsqd
_refine_ls_weighting_details 'calc w=1/[\s^2^(Fo^2^)+(0.0650P)^2^+0.0000P] where P=(Fo^2^+2Fc^2^)/3'
_refine_ls_weighting_scheme calc
_refine_ls_wR_factor_gt 0.1407
_refine_ls_wR_factor_ref 0.1471
_reflns_number_gt 8119
_reflns_number_total 12496
_reflns_threshold_expression >2sigma(I)
_cod_data_source_file ja0368802Bsi20030624_032707.cif
_cod_data_source_block 11
_cod_original_cell_volume 2788.4(8)
_cod_original_formula_sum 'C41 H61.50 Cu3 F18 N16.50 P3'
_cod_database_code 4114243

loop_
_symmetry_equiv_pos_as_xyz
'x, y, z'
'-x, -y, -z'

loop_
_atom_site_label
_atom_site_type_symbol
_atom_site_fract_x
_atom_site_fract_y
_atom_site_fract_z
_atom_site_U_iso_or_equiv
_atom_site_adp_type
_atom_site_occupancy
_atom_site_symmetry_multiplicity
_atom_site_calc_flag
_atom_site_refinement_flags
Cu1 Cu 0.97706(4) 0.32906(4) 0.59584(2) 0.02521(14) Uani 1 1 d .
N1 N 1.1934(3) 0.2550(3) 0.58908(16) 0.0227(7) Uani 1 1 d .
N2A N 1.0600(3) 0.3156(3) 0.73661(15) 0.0216(7) Uani 1 1 d .
N3A N 0.8681(3) 0.3776(3) 0.78363(16) 0.0232(8) Uani 1 1 d .
C1A C 1.2445(4) 0.2771(4) 0.64437(19) 0.0247(9) Uani 1 1 d .
H1A1 H 1.2321 0.3604 0.6489 0.033 Uiso 1 1 calc R
H1A2 H 1.3347 0.2362 0.6354 0.033 Uiso 1 1 calc R
C2A C 1.1841(4) 0.2384(3) 0.70862(19) 0.0240(9) Uani 1 1 d .
H2A1 H 1.1790 0.1608 0.7011 0.032 Uiso 1 1 calc R
H2A2 H 1.2378 0.2326 0.7404 0.032 Uiso 1 1 calc R
C3A C 0.9609(4) 0.2794(3) 0.75807(18) 0.0202(8) Uani 1 1 d .
C4A C 0.9110(4) 0.4700(4) 0.7791(2) 0.0280(10) Uani 1 1 d .
H4A H 0.8638 0.5470 0.7937 0.037 Uiso 1 1 calc R
C5A C 1.0311(4) 0.4328(3) 0.7503(2) 0.0287(10) Uani 1 1 d .
H5A H 1.0855 0.4773 0.7411 0.038 Uiso 1 1 calc R
C6A C 0.7427(4) 0.3832(4) 0.8134(2) 0.0317(10) Uani 1 1 d .
H6A1 H 0.6841 0.4430 0.7938 0.053 Uiso 1 1 calc R
H6A2 H 0.7277 0.4014 0.8601 0.053 Uiso 1 1 calc R
H6A3 H 0.7314 0.3088 0.8063 0.053 Uiso 1 1 calc R
N2B N 1.0805(3) 0.5182(3) 0.57189(16) 0.0249(8) Uani 1 1 d .
N3B N 0.8880(3) 0.5827(3) 0.61461(17) 0.0262(8) Uani 1 1 d .
C1B C 1.2254(4) 0.3202(3) 0.53176(19) 0.0252(9) Uani 1 1 d .
H1B1 H 1.1755 0.3135 0.4999 0.033 Uiso 1 1 calc R
H1B2 H 1.3135 0.2821 0.5113 0.033 Uiso 1 1 calc R
C2B C 1.2069(4) 0.4460(4) 0.5436(2) 0.0276(10) Uani 1 1 d .
H2B1 H 1.2617 0.4527 0.5729 0.037 Uiso 1 1 calc R
H2B2 H 1.2344 0.4771 0.5017 0.037 Uiso 1 1 calc R
C3B C 0.9802(4) 0.4829(3) 0.59294(19) 0.0232(9) Uani 1 1 d .
C4B C 0.9304(4) 0.6762(4) 0.6075(2) 0.0300(10) Uani 1 1 d .
H4B H 0.8830 0.7541 0.6196 0.040 Uiso 1 1 calc R
C5B C 1.0512(4) 0.6358(4) 0.5803(2) 0.0284(10) Uani 1 1 d .
H5B H 1.1059 0.6796 0.5690 0.038 Uiso 1 1 calc R
C6B C 0.7604(4) 0.5897(4) 0.6428(2) 0.0338(11) Uani 1 1 d .
H6B1 H 0.7533 0.5122 0.6442 0.056 Uiso 1 1 calc R
H6B2 H 0.7052 0.6364 0.6160 0.056 Uiso 1 1 calc R
H6B3 H 0.7371 0.6250 0.6869 0.056 Uiso 1 1 calc R
N2C N 1.0499(3) 0.0878(3) 0.56459(16) 0.0245(8) Uani 1 1 d .
N3C N 0.8659(3) 0.1380(3) 0.62044(16) 0.0257(8) Uani 1 1 d .
C1C C 1.2425(4) 0.1311(3) 0.5690(2) 0.0271(10) Uani 1 1 d .
H1C1 H 1.2439 0.0862 0.6084 0.036 Uiso 1 1 calc R
H1C2 H 1.3290 0.1132 0.5447 0.036 Uiso 1 1 calc R
C2C C 1.1688(4) 0.0923(4) 0.5269(2) 0.0286(10) Uani 1 1 d .
H2C1 H 1.1534 0.1461 0.4917 0.038 Uiso 1 1 calc R
H2C2 H 1.2180 0.0152 0.5065 0.038 Uiso 1 1 calc R
C3C C 0.9569(4) 0.1822(4) 0.59280(19) 0.0246(9) Uani 1 1 d .
C4C C 0.9027(4) 0.0208(4) 0.6095(2) 0.0280(10) Uani 1 1 d .
H4C H 0.8552 -0.0284 0.6241 0.037 Uiso 1 1 calc R
C5C C 1.0186(4) -0.0105(4) 0.5744(2) 0.0293(10) Uani 1 1 d .
H5C H 1.0693 -0.0863 0.5593 0.039 Uiso 1 1 calc R
C6C C 0.7448(4) 0.2075(4) 0.6565(2) 0.0322(10) Uani 1 1 d .
H6C1 H 0.7403 0.2885 0.6572 0.053 Uiso 1 1 calc R
H6C2 H 0.7322 0.1827 0.7011 0.053 Uiso 1 1 calc R
H6C3 H 0.6802 0.1980 0.6355 0.053 Uiso 1 1 calc R
Cu2 Cu 0.96163(4) -0.06325(4) 0.91142(2) 0.02022(13) Uani 1 1 d .
N2 N 0.7425(3) 0.0137(3) 0.93255(15) 0.0185(7) Uani 1 1 d .
N1D N 0.8327(3) -0.0535(3) 0.78729(15) 0.0208(7) Uani 1 1 d .
N2D N 1.0236(3) -0.1247(3) 0.74169(15) 0.0216(7) Uani 1 1 d .
C1D C 0.6674(3) -0.0007(3) 0.88654(19) 0.0211(9) Uani 1 1 d .
H1D1 H 0.5808 0.0490 0.9022 0.028 Uiso 1 1 calc R
H1D2 H 0.6674 -0.0813 0.8862 0.028 Uiso 1 1 calc R
C2D C 0.7120(3) 0.0279(3) 0.81749(19) 0.0221(9) Uani 1 1 d .
H2D1 H 0.6504 0.0271 0.7912 0.029 Uiso 1 1 calc R
H2D2 H 0.7184 0.1064 0.8178 0.029 Uiso 1 1 calc R
C3D C 0.9361(3) -0.0234(3) 0.76550(18) 0.0199(8) Uani 1 1 d .
C4D C 0.9756(4) -0.2141(3) 0.74827(19) 0.0245(9) Uani 1 1 d .
H4D H 1.0193 -0.2923 0.7351 0.033 Uiso 1 1 calc R
C5D C 0.8556(4) -0.1701(3) 0.77688(19) 0.0244(9) Uani 1 1 d .
H5D H 0.7978 -0.2109 0.7878 0.032 Uiso 1 1 calc R
C6D C 1.1512(4) -0.1365(4) 0.7124(2) 0.0298(10) Uani 1 1 d .
H6D1 H 1.1558 -0.0635 0.6946 0.049 Uiso 1 1 calc R
H6D2 H 1.1819 -0.1967 0.6774 0.049 Uiso 1 1 calc R
H6D3 H 1.2021 -0.1572 0.7454 0.049 Uiso 1 1 calc R
N2E N 0.8618(3) -0.2495(3) 0.95070(16) 0.0212(7) Uani 1 1 d .
N3E N 1.0516(3) -0.3174(3) 0.90119(16) 0.0222(7) Uani 1 1 d .
C1E C 0.7215(4) -0.0493(3) 0.99192(19) 0.0246(9) Uani 1 1 d .
H1E1 H 0.6361 -0.0108 1.0163 0.033 Uiso 1 1 calc R
H1E2 H 0.7786 -0.0417 1.0195 0.033 Uiso 1 1 calc R
C2E C 0.7381(4) -0.1759(3) 0.9828(2) 0.0259(9) Uani 1 1 d .
H2E1 H 0.7167 -0.2054 1.0261 0.034 Uiso 1 1 calc R
H2E2 H 0.6779 -0.1836 0.9573 0.034 Uiso 1 1 calc R
C3E C 0.9595(3) -0.2160(3) 0.92107(18) 0.0198(8) Uani 1 1 d .
C4E C 1.0112(4) -0.4100(3) 0.9182(2) 0.0313(10) Uani 1 1 d .
H4E H 1.0588 -0.4888 0.9095 0.042 Uiso 1 1 calc R
C5E C 0.8925(4) -0.3684(3) 0.9494(2) 0.0303(10) Uani 1 1 d .
H5E H 0.8399 -0.4116 0.9671 0.040 Uiso 1 1 calc R
C6E C 1.1758(4) -0.3268(4) 0.8662(2) 0.0303(10) Uani 1 1 d .
H6E1 H 1.1859 -0.2505 0.8644 0.050 Uiso 1 1 calc R
H6E2 H 1.1883 -0.3586 0.8219 0.050 Uiso 1 1 calc R
H6E3 H 1.2367 -0.3776 0.8886 0.050 Uiso 1 1 calc R
N2F N 0.9073(3) 0.1752(3) 0.94552(16) 0.0230(8) Uani 1 1 d .
N3F N 1.0886(3) 0.1162(3) 0.88522(16) 0.0246(8) Uani 1 1 d .
C1F C 0.7057(4) 0.1375(3) 0.95135(19) 0.0228(9) Uani 1 1 d .
H1F1 H 0.6218 0.1606 0.9793 0.030 Uiso 1 1 calc R
H1F2 H 0.7003 0.1811 0.9115 0.030 Uiso 1 1 calc R
C2F C 0.7919(4) 0.1735(3) 0.9874(2) 0.0262(9) Uani 1 1 d .
H2F1 H 0.7475 0.2510 1.0085 0.035 Uiso 1 1 calc R
H2F2 H 0.8116 0.1196 1.0221 0.035 Uiso 1 1 calc R
C3F C 0.9928(3) 0.0786(3) 0.91359(18) 0.0200(8) Uani 1 1 d .
C4F C 1.0633(4) 0.2323(4) 0.8990(2) 0.0304(10) Uani 1 1 d .
H4F H 1.1157 0.2773 0.8845 0.040 Uiso 1 1 calc R
C5F C 0.9495(4) 0.2685(4) 0.9371(2) 0.0318(11) Uani 1 1 d .
H5F H 0.9061 0.3444 0.9549 0.042 Uiso 1 1 calc R
C6F C 1.2028(4) 0.0414(4) 0.8447(2) 0.0308(10) Uani 1 1 d .
H6F1 H 1.2145 -0.0385 0.8560 0.051 Uiso 1 1 calc R
H6F2 H 1.2731 0.0637 0.8520 0.051 Uiso 1 1 calc R
H6F3 H 1.1973 0.0488 0.7988 0.051 Uiso 1 1 calc R
Cu3 Cu 0.95040(4) 0.12737(4) 0.76137(2) 0.01878(13) Uani 1 1 d .
P1 P 0.48288(10) 0.25636(9) 0.15976(5) 0.0242(2) Uani 1 1 d .
F1 F 0.5342(3) 0.1599(3) 0.10345(17) 0.0858(12) Uani 1 1 d .
F2 F 0.6073(2) 0.2132(3) 0.18670(16) 0.0588(9) Uani 1 1 d .
F3 F 0.4285(3) 0.3519(3) 0.21634(16) 0.0774(11) Uani 1 1 d .
F4 F 0.5320(3) 0.3422(3) 0.11567(18) 0.0739(11) Uani 1 1 d .
F5 F 0.3563(3) 0.2992(3) 0.13419(15) 0.0554(8) Uani 1 1 d .
F6 F 0.4322(3) 0.1686(3) 0.20353(17) 0.0725(11) Uani 1 1 d .
P2 P 0.40050(10) 0.32208(10) 0.83697(6) 0.0308(3) Uani 1 1 d .
F7 F 0.5068(4) 0.2805(3) 0.8733(3) 0.135(2) Uani 1 1 d .
F8 F 0.4204(2) 0.4426(2) 0.82805(15) 0.0492(8) Uani 1 1 d .
F9 F 0.2861(5) 0.3657(3) 0.8063(3) 0.157(3) Uani 1 1 d .
F10 F 0.3792(3) 0.2008(3) 0.8467(2) 0.0795(12) Uani 1 1 d .
F11 F 0.3095(4) 0.3730(3) 0.9037(2) 0.126(2) Uani 1 1 d .
F12 F 0.4880(6) 0.2760(3) 0.7733(2) 0.181(3) Uani 1 1 d .
P3 P 0.60467(12) 0.25635(14) 0.48185(7) 0.0481(4) Uani 1 1 d .
F13 F 0.5518(3) 0.1569(3) 0.5015(3) 0.1093(16) Uani 1 1 d .
F14 F 0.4949(3) 0.3065(5) 0.4449(2) 0.126(2) Uani 1 1 d .
F15 F 0.6596(5) 0.3460(6) 0.4558(5) 0.270(6) Uani 1 1 d .
F16 F 0.5214(4) 0.3227(4) 0.5438(2) 0.1252(19) Uani 1 1 d .
F17 F 0.7175(3) 0.2002(3) 0.51564(15) 0.0587(9) Uani 1 1 d .
F18 F 0.6849(4) 0.1752(8) 0.42112(19) 0.219(4) Uani 1 1 d .
N1S N 0.7614(3) 0.4347(3) 0.30570(19) 0.0328(9) Uani 1 1 d .
C1S C 0.6561(4) 0.4590(3) 0.3158(2) 0.0249(9) Uani 1 1 d .
C2S C 0.5220(4) 0.4904(4) 0.3289(2) 0.0424(12) Uani 1 1 d .
H2S1 H 0.4876 0.5631 0.3092 0.064 Uiso 1 1 calc R
H2S2 H 0.4899 0.4992 0.3759 0.064 Uiso 1 1 calc R
H2S3 H 0.4979 0.4301 0.3103 0.064 Uiso 1 1 calc R
N1T N 0.3243(4) 0.0939(4) 0.3587(3) 0.0641(15) Uani 1 1 d .
C1T C 0.4255(5) 0.0825(5) 0.3425(3) 0.0457(13) Uani 1 1 d .
C2T C 0.5541(5) 0.0700(8) 0.3217(3) 0.110(3) Uani 1 1 d .
H2T1 H 0.5636 0.1296 0.2916 0.166 Uiso 1 1 calc R
H2T2 H 0.5980 -0.0059 0.2998 0.166 Uiso 1 1 calc R
H2T3 H 0.5889 0.0779 0.3596 0.166 Uiso 1 1 calc R

loop_
_atom_site_aniso_label
_atom_site_aniso_U_11
_atom_site_aniso_U_22
_atom_site_aniso_U_33
_atom_site_aniso_U_23
_atom_site_aniso_U_13
_atom_site_aniso_U_12
Cu1 0.0224(3) 0.0292(3) 0.0245(3) -0.0012(2) 0.0013(2) -0.0124(2)
N1 0.0241(18) 0.0257(18) 0.0203(18) -0.0035(14) 0.0006(14) -0.0138(14)
N2A 0.0231(18) 0.0214(18) 0.0200(18) 0.0014(14) -0.0019(14) -0.0081(14)
N3A 0.0215(18) 0.0222(18) 0.0244(19) -0.0008(15) -0.0016(14) -0.0065(14)
C1A 0.021(2) 0.033(2) 0.025(2) 0.0007(18) -0.0033(17) -0.0152(18)
C2A 0.021(2) 0.027(2) 0.022(2) -0.0001(17) -0.0015(17) -0.0061(17)
C3A 0.023(2) 0.021(2) 0.017(2) 0.0011(16) -0.0023(16) -0.0078(16)
C4A 0.035(3) 0.021(2) 0.027(2) -0.0013(18) -0.0042(19) -0.0090(18)
C5A 0.036(3) 0.022(2) 0.032(3) -0.0002(19) -0.005(2) -0.0156(19)
C6A 0.025(2) 0.032(2) 0.034(3) -0.002(2) 0.0040(19) -0.0086(19)
N2B 0.0233(18) 0.028(2) 0.0244(19) 0.0033(15) -0.0048(15) -0.0102(15)
N3B 0.0259(19) 0.030(2) 0.0253(19) 0.0015(16) -0.0051(15) -0.0118(15)
C1B 0.022(2) 0.032(2) 0.020(2) -0.0021(18) 0.0021(17) -0.0111(18)
C2B 0.025(2) 0.039(3) 0.020(2) 0.0022(19) 0.0048(17) -0.0168(19)
C3B 0.023(2) 0.027(2) 0.022(2) 0.0039(17) -0.0048(17) -0.0107(17)
C4B 0.038(3) 0.027(2) 0.027(2) 0.0017(19) -0.011(2) -0.011(2)
C5B 0.033(2) 0.028(2) 0.032(2) 0.0038(19) -0.012(2) -0.0179(19)
C6B 0.024(2) 0.035(3) 0.036(3) 0.002(2) 0.0024(19) -0.0066(19)
N2C 0.0265(19) 0.0297(19) 0.0204(18) -0.0057(15) 0.0000(14) -0.0160(15)
N3C 0.0243(19) 0.036(2) 0.0200(18) 0.0015(16) -0.0030(14) -0.0157(16)
C1C 0.023(2) 0.028(2) 0.028(2) -0.0035(19) 0.0011(18) -0.0104(18)
C2C 0.025(2) 0.034(2) 0.026(2) -0.0068(19) 0.0055(18) -0.0135(19)
C3C 0.024(2) 0.032(2) 0.020(2) 0.0016(18) -0.0055(17) -0.0130(18)
C4C 0.042(3) 0.029(2) 0.021(2) 0.0052(18) -0.0076(19) -0.023(2)
C5C 0.038(3) 0.030(2) 0.026(2) 0.0002(19) -0.0044(19) -0.020(2)
C6C 0.024(2) 0.044(3) 0.031(3) 0.006(2) -0.0009(19) -0.016(2)
Cu2 0.0222(3) 0.0180(3) 0.0198(3) 0.0005(2) -0.00116(19) -0.0075(2)
N2 0.0198(17) 0.0187(17) 0.0155(17) 0.0005(13) -0.0022(13) -0.0048(13)
N1D 0.0211(17) 0.0234(18) 0.0192(18) 0.0001(14) -0.0031(14) -0.0094(14)
N2D 0.0227(18) 0.0228(18) 0.0178(18) -0.0015(14) 0.0002(14) -0.0078(14)
C1D 0.0156(19) 0.022(2) 0.026(2) -0.0003(17) -0.0034(16) -0.0069(16)
C2D 0.021(2) 0.024(2) 0.022(2) 0.0010(17) -0.0068(17) -0.0075(17)
C3D 0.020(2) 0.025(2) 0.016(2) 0.0009(16) -0.0018(16) -0.0094(16)
C4D 0.030(2) 0.020(2) 0.023(2) -0.0018(17) -0.0047(18) -0.0078(18)
C5D 0.028(2) 0.021(2) 0.026(2) -0.0017(18) -0.0028(18) -0.0130(18)
C6D 0.024(2) 0.028(2) 0.032(3) -0.0010(19) 0.0067(18) -0.0076(18)
N2E 0.0211(17) 0.0203(17) 0.0214(18) 0.0013(14) -0.0025(14) -0.0067(14)
N3E 0.0230(18) 0.0192(17) 0.0233(19) -0.0018(14) -0.0046(14) -0.0051(14)
C1E 0.019(2) 0.028(2) 0.022(2) 0.0001(18) 0.0025(16) -0.0055(17)
C2E 0.023(2) 0.030(2) 0.022(2) 0.0091(18) 0.0027(17) -0.0097(18)
C3E 0.022(2) 0.021(2) 0.016(2) 0.0010(16) -0.0041(16) -0.0054(16)
C4E 0.040(3) 0.017(2) 0.038(3) -0.0017(19) -0.008(2) -0.0096(19)
C5E 0.033(3) 0.021(2) 0.039(3) 0.0041(19) -0.004(2) -0.0131(19)
C6E 0.024(2) 0.028(2) 0.033(3) -0.0048(19) -0.0014(19) -0.0030(18)
N2F 0.0285(19) 0.0213(18) 0.0228(19) 0.0022(14) -0.0104(15) -0.0100(15)
N3F 0.032(2) 0.0239(19) 0.0247(19) 0.0065(15) -0.0114(15) -0.0151(15)
C1F 0.025(2) 0.019(2) 0.022(2) 0.0007(17) -0.0042(17) -0.0036(16)
C2F 0.032(2) 0.020(2) 0.024(2) -0.0045(18) -0.0057(18) -0.0046(18)
C3F 0.023(2) 0.023(2) 0.018(2) 0.0064(17) -0.0076(16) -0.0109(17)
C4F 0.042(3) 0.028(2) 0.031(3) 0.012(2) -0.016(2) -0.021(2)
C5F 0.049(3) 0.018(2) 0.038(3) 0.0057(19) -0.023(2) -0.015(2)
C6F 0.026(2) 0.040(3) 0.028(2) 0.005(2) -0.0009(19) -0.018(2)
Cu3 0.0197(3) 0.0184(2) 0.0183(3) 0.00007(19) -0.00052(19) -0.00806(19)
P1 0.0212(6) 0.0266(6) 0.0239(6) -0.0033(5) 0.0012(4) -0.0098(4)
F1 0.091(3) 0.078(3) 0.067(2) -0.042(2) 0.004(2) -0.008(2)
F2 0.0314(16) 0.065(2) 0.089(2) 0.0260(18) -0.0245(16) -0.0225(15)
F3 0.074(2) 0.076(2) 0.062(2) -0.0384(19) -0.0114(18) 0.0051(19)
F4 0.076(2) 0.094(3) 0.089(3) 0.054(2) -0.042(2) -0.066(2)
F5 0.0465(18) 0.065(2) 0.068(2) 0.0209(17) -0.0323(16) -0.0252(15)
F6 0.073(2) 0.098(3) 0.089(3) 0.062(2) -0.051(2) -0.068(2)
P2 0.0229(6) 0.0342(7) 0.0391(7) 0.0155(5) -0.0077(5) -0.0140(5)
F7 0.132(4) 0.059(2) 0.255(7) 0.039(3) -0.154(4) -0.019(2)
F8 0.0382(16) 0.0315(15) 0.072(2) -0.0001(14) 0.0039(14) -0.0127(12)
F9 0.197(5) 0.061(3) 0.290(7) 0.047(3) -0.210(6) -0.053(3)
F10 0.061(2) 0.0437(19) 0.151(4) 0.043(2) -0.035(2) -0.0348(17)
F11 0.139(4) 0.072(3) 0.107(4) 0.031(2) 0.071(3) -0.009(3)
F12 0.312(7) 0.054(2) 0.108(4) -0.035(2) 0.141(4) -0.075(4)
P3 0.0235(7) 0.0755(10) 0.0423(8) 0.0274(8) -0.0035(6) -0.0148(7)
F13 0.057(2) 0.063(3) 0.209(5) 0.002(3) -0.029(3) -0.019(2)
F14 0.0315(19) 0.245(6) 0.095(3) 0.112(4) -0.0183(19) -0.034(3)
F15 0.081(3) 0.234(7) 0.573(15) 0.303(9) -0.154(6) -0.115(4)
F16 0.069(3) 0.136(4) 0.135(4) -0.094(3) -0.035(3) 0.030(2)
F17 0.0428(17) 0.072(2) 0.056(2) -0.0037(17) -0.0222(15) -0.0034(15)
F18 0.049(3) 0.498(12) 0.033(2) -0.014(4) -0.0004(19) 0.019(5)
N1S 0.029(2) 0.030(2) 0.040(2) 0.0003(17) -0.0036(17) -0.0125(17)
C1S 0.032(2) 0.022(2) 0.023(2) 0.0045(17) -0.0055(18) -0.0121(18)
C2S 0.028(3) 0.059(3) 0.035(3) 0.009(2) -0.001(2) -0.011(2)
N1T 0.037(3) 0.052(3) 0.099(4) 0.028(3) 0.003(3) -0.019(2)
C1T 0.029(3) 0.054(3) 0.049(3) 0.020(3) -0.003(2) -0.010(2)
C2T 0.025(3) 0.228(10) 0.061(4) 0.062(5) -0.007(3) -0.020(4)

loop_
_atom_type_symbol
_atom_type_description
_atom_type_scat_dispersion_real
_atom_type_scat_dispersion_imag
_atom_type_scat_source
C C 0.0033 0.0016 'International Tables Vol C Tables 4.2.6.8 and 6.1.1.4'
H H 0.0000 0.0000 'International Tables Vol C Tables 4.2.6.8 and 6.1.1.4'
N N 0.0061 0.0033 'International Tables Vol C Tables 4.2.6.8 and 6.1.1.4'
F F 0.0171 0.0103 'International Tables Vol C Tables 4.2.6.8 and 6.1.1.4'
P P 0.1023 0.0942 'International Tables Vol C Tables 4.2.6.8 and 6.1.1.4'
Cu Cu 0.3201 1.2651 'International Tables Vol C Tables 4.2.6.8 and 6.1.1.4'

loop_
_geom_angle_atom_site_label_1
_geom_angle_atom_site_label_2
_geom_angle_atom_site_label_3
_geom_angle
C3C Cu1 C3B 172.55(17)
C3C Cu1 N1 94.17(15)
C3B Cu1 N1 92.07(14)
C1A N1 C1C 110.0(3)
C1A N1 C1B 112.3(3)
C1C N1 C1B 107.9(3)
C1A N1 Cu1 118.8(2)
C1C N1 Cu1 111.6(2)
C1B N1 Cu1 95.0(2)
C3A N2A C5A 111.4(3)
C3A N2A C2A 123.8(3)
C5A N2A C2A 124.6(3)
C3A N3A C4A 110.7(3)
C3A N3A C6A 124.9(3)
C4A N3A C6A 124.4(3)
N1 C1A C2A 112.7(3)
N2A C2A C1A 113.8(3)
N2A C3A N3A 103.9(3)
N2A C3A Cu3 129.8(3)
N3A C3A Cu3 126.0(3)
C5A C4A N3A 108.0(4)
C4A C5A N2A 106.0(4)
C3B N2B C5B 111.8(3)
C3B N2B C2B 127.1(3)
C5B N2B C2B 121.1(3)
C3B N3B C4B 111.7(3)
C3B N3B C6B 124.0(3)
C4B N3B C6B 124.3(4)
N1 C1B C2B 117.3(3)
N2B C2B C1B 116.2(3)
N2B C3B N3B 103.1(3)
N2B C3B Cu1 127.1(3)
N3B C3B Cu1 129.6(3)
C5B C4B N3B 106.8(4)
C4B C5B N2B 106.6(4)
C3C N2C C5C 112.1(3)
C3C N2C C2C 123.3(3)
C5C N2C C2C 124.6(3)
C3C N3C C4C 111.6(3)
C3C N3C C6C 123.7(4)
C4C N3C C6C 124.7(4)
N1 C1C C2C 114.3(3)
N2C C2C C1C 112.0(3)
N2C C3C N3C 102.8(3)
N2C C3C Cu1 122.4(3)
N3C C3C Cu1 134.3(3)
C5C C4C N3C 106.6(4)
C4C C5C N2C 106.8(4)
C3E Cu2 C3F 166.51(16)
C3E Cu2 N2 92.96(14)
C3F Cu2 N2 96.78(14)
C1D N2 C1E 111.3(3)
C1D N2 C1F 108.2(3)
C1E N2 C1F 108.5(3)
C1D N2 Cu2 123.2(2)
C1E N2 Cu2 95.8(2)
C1F N2 Cu2 108.8(2)
C3D N1D C5D 111.5(3)
C3D N1D C2D 124.0(3)
C5D N1D C2D 124.5(3)
C3D N2D C4D 111.5(3)
C3D N2D C6D 124.2(3)
C4D N2D C6D 124.3(3)
N2 C1D C2D 114.2(3)
N1D C2D C1D 112.0(3)
N2D C3D N1D 103.5(3)
N2D C3D Cu3 128.2(3)
N1D C3D Cu3 128.0(3)
C5D C4D N2D 107.2(3)
C4D C5D N1D 106.3(4)
C3E N2E C5E 111.5(3)
C3E N2E C2E 127.6(3)
C5E N2E C2E 120.8(3)
C3E N3E C4E 111.2(3)
C3E N3E C6E 124.5(3)
C4E N3E C6E 124.2(3)
N2 C1E C2E 117.2(3)
N2E C2E C1E 116.4(3)
N2E C3E N3E 103.6(3)
N2E C3E Cu2 126.6(3)
N3E C3E Cu2 129.8(3)
C5E C4E N3E 107.4(4)
C4E C5E N2E 106.3(4)
C3F N2F C5F 111.3(4)
C3F N2F C2F 122.4(3)
C5F N2F C2F 126.0(4)
C3F N3F C4F 111.9(3)
C3F N3F C6F 123.1(3)
C4F N3F C6F 124.9(4)
N2 C1F C2F 115.9(3)
N2F C2F C1F 113.7(3)
N3F C3F N2F 103.3(3)
N3F C3F Cu2 134.2(3)
N2F C3F Cu2 122.4(3)
C5F C4F N3F 106.0(4)
C4F C5F N2F 107.5(4)
C3A Cu3 C3D 178.76(16)
F4 P1 F3 89.3(2)
F4 P1 F1 91.7(2)
F3 P1 F1 178.5(2)
F4 P1 F6 179.02(19)
F3 P1 F6 91.3(2)
F1 P1 F6 87.6(2)
F4 P1 F2 91.41(17)
F3 P1 F2 88.86(19)
F1 P1 F2 92.2(2)
F6 P1 F2 89.31(16)
F4 P1 F5 89.64(17)
F3 P1 F5 90.49(18)
F1 P1 F5 88.5(2)
F6 P1 F5 89.66(16)
F2 P1 F5 178.77(18)
F12 P2 F7 90.8(4)
F12 P2 F9 94.0(4)
F7 P2 F9 175.0(4)
F12 P2 F8 91.01(19)
F7 P2 F8 91.6(2)
F9 P2 F8 89.29(19)
F12 P2 F11 178.7(2)
F7 P2 F11 89.0(3)
F9 P2 F11 86.1(3)
F8 P2 F11 87.68(19)
F12 P2 F10 89.6(2)
F7 P2 F10 88.5(2)
F9 P2 F10 90.6(2)
F8 P2 F10 179.4(2)
F11 P2 F10 91.7(2)
F15 P3 F16 98.2(5)
F15 P3 F13 173.8(5)
F16 P3 F13 87.7(3)
F15 P3 F18 88.9(5)
F16 P3 F18 172.9(4)
F13 P3 F18 85.3(4)
F15 P3 F17 90.8(2)
F16 P3 F17 93.8(2)
F13 P3 F17 90.9(2)
F18 P3 F17 85.6(2)
F15 P3 F14 90.1(3)
F16 P3 F14 89.3(2)
F13 P3 F14 87.9(2)
F18 P3 F14 91.1(3)
F17 P3 F14 176.6(3)
N1S C1S C2S 179.7(5)
N1T C1T C2T 179.1(7)

loop_
_geom_bond_atom_site_label_1
_geom_bond_atom_site_label_2
_geom_bond_distance
Cu1 C3C 1.894(4)
Cu1 C3B 1.902(4)
Cu1 N1 2.364(3)
N1 C1A 1.471(5)
N1 C1C 1.482(5)
N1 C1B 1.488(5)
N2A C3A 1.355(5)
N2A C5A 1.391(5)
N2A C2A 1.463(5)
N3A C3A 1.368(5)
N3A C4A 1.372(5)
N3A C6A 1.448(5)
C1A C2A 1.536(5)
C3A Cu3 1.909(4)
C4A C5A 1.339(6)
N2B C3B 1.360(5)
N2B C5B 1.381(5)
N2B C2B 1.464(5)
N3B C3B 1.361(5)
N3B C4B 1.380(5)
N3B C6B 1.459(5)
C1B C2B 1.509(5)
C4B C5B 1.340(6)
N2C C3C 1.356(5)
N2C C5C 1.369(5)
N2C C2C 1.467(5)
N3C C3C 1.365(5)
N3C C4C 1.374(5)
N3C C6C 1.456(5)
C1C C2C 1.522(6)
C4C C5C 1.339(6)
Cu2 C3E 1.891(4)
Cu2 C3F 1.891(4)
Cu2 N2 2.371(3)
N2 C1D 1.473(5)
N2 C1E 1.480(5)
N2 C1F 1.481(5)
N1D C3D 1.360(5)
N1D C5D 1.383(5)
N1D C2D 1.466(5)
N2D C3D 1.359(5)
N2D C4D 1.374(5)
N2D C6D 1.451(5)
C1D C2D 1.518(5)
C3D Cu3 1.910(4)
C4D C5D 1.342(5)
N2E C3E 1.361(5)
N2E C5E 1.389(5)
N2E C2E 1.466(5)
N3E C3E 1.367(4)
N3E C4E 1.379(5)
N3E C6E 1.454(5)
C1E C2E 1.515(5)
C4E C5E 1.342(6)
N2F C3F 1.363(5)
N2F C5F 1.379(5)
N2F C2F 1.457(5)
N3F C3F 1.364(5)
N3F C4F 1.385(5)
N3F C6F 1.461(5)
C1F C2F 1.537(5)
C4F C5F 1.344(6)
P1 F4 1.562(3)
P1 F3 1.569(3)
P1 F1 1.573(3)
P1 F6 1.586(3)
P1 F2 1.591(3)
P1 F5 1.597(3)
P2 F12 1.505(4)
P2 F7 1.529(4)
P2 F9 1.534(4)
P2 F8 1.572(3)
P2 F11 1.580(4)
P2 F10 1.589(3)
P3 F15 1.486(4)
P3 F16 1.526(4)
P3 F13 1.549(4)
P3 F18 1.571(5)
P3 F17 1.578(3)
P3 F14 1.581(4)
N1S C1S 1.141(5)
C1S C2S 1.452(6)
N1T C1T 1.122(6)
C1T C2T 1.431(7)
